data_7215928
loop_
_publ_author_name
'Saraswatula, Viswanadha G.'
'Bhat, Mukhtar A.'
'Gurunathan, Pradeep Kumar'
'Saha, Binoy K.'

_publ_section_title
;
 Comparison of pyridyl and pyridyl N-oxide groups as acceptor in hydrogen
 bonding with carboxylic acid
;
_journal_issue 22
_journal_name_full CrystEngComm
_journal_page_first 4715
_journal_paper_doi 10.1039/c3ce42449a
_journal_volume 16
_journal_year 2014
_chemical_formula_moiety 'C13 H14 N2 O, 2(C8 H5 N O2)'
_chemical_formula_sum 'C29 H24 N4 O5'
_chemical_formula_weight 508.52
_chemical_name_systematic
;
 ? 
;
_space_group_crystal_system monoclinic
_space_group_IT_number 14
_space_group_name_Hall '-P 2ybc'
_space_group_name_H-M_alt 'P 1 21/c 1'
_symmetry_space_group_name_Hall '-P 2ybc'
_symmetry_space_group_name_H-M 'P 1 21/c 1'
_atom_sites_solution_hydrogens geom
_atom_sites_solution_primary direct
_atom_sites_solution_secondary difmap
_audit_creation_date 2012-10-10
_audit_creation_method
;
  Olex2 1.2
  (compiled 2012.05.09 svn.r2324, GUI svn.r4230)
;
_cell_angle_alpha 90.00
_cell_angle_beta 99.163(6)
_cell_angle_gamma 90.00
_cell_formula_units_Z 4
_cell_length_a 15.3106(11)
_cell_length_b 11.2938(7)
_cell_length_c 14.6971(7)
_cell_measurement_temperature 298(2)
_cell_volume 2508.9(3)
_computing_molecular_graphics
;
O. V. Dolomanov, L. J. Bourhis, R. J. Gildea, J. A. K. Howard and H. Puschmann,
OLEX2: a complete structure solution, refinement and analysis program.
J. Appl. Cryst. (2009). 42, 339-341.
;
_computing_publication_material
;
O. V. Dolomanov, L. J. Bourhis, R. J. Gildea, J. A. K. Howard and H. Puschmann,
OLEX2: a complete structure solution, refinement and analysis program.
J. Appl. Cryst. (2009). 42, 339-341.
;
_computing_structure_refinement
;
SHELXL, G.M. Sheldrick, Acta Cryst.
(2008). A64, 112-122
;
_computing_structure_solution
;
SHELXS, G.M. Sheldrick, Acta Cryst.
(2008). A64, 112-122
;
_diffrn_ambient_temperature 298(2)
_diffrn_measured_fraction_theta_full 0.999
_diffrn_measured_fraction_theta_max 0.999
_diffrn_radiation_monochromator graphite
_diffrn_radiation_type MoK\a
_diffrn_radiation_wavelength 0.71073
_diffrn_reflns_av_R_equivalents 0.0564
_diffrn_reflns_av_unetI/netI 0.0547
_diffrn_reflns_limit_h_max 18
_diffrn_reflns_limit_h_min -18
_diffrn_reflns_limit_k_max 13
_diffrn_reflns_limit_k_min -13
_diffrn_reflns_limit_l_max 17
_diffrn_reflns_limit_l_min -17
_diffrn_reflns_number 20450
_diffrn_reflns_theta_full 25.00
_diffrn_reflns_theta_max 25.00
_diffrn_reflns_theta_min 2.70
_diffrn_source 'fine-focus sealed tube'
_exptl_absorpt_coefficient_mu 0.094
_exptl_absorpt_correction_T_max 0.9796
_exptl_absorpt_correction_T_min 0.9589
_exptl_crystal_density_diffrn 1.346
_exptl_crystal_density_method 'not measured'
_exptl_crystal_F_000 1064
_exptl_crystal_size_max 0.45
_exptl_crystal_size_mid 0.28
_exptl_crystal_size_min 0.22
_refine_diff_density_max 0.187
_refine_diff_density_min -0.145
_refine_diff_density_rms 0.035
_refine_ls_extinction_method none
_refine_ls_goodness_of_fit_ref 0.997
_refine_ls_hydrogen_treatment mixed
_refine_ls_matrix_type full
_refine_ls_number_parameters 347
_refine_ls_number_reflns 4428
_refine_ls_number_restraints 2
_refine_ls_restrained_S_all 1.036
_refine_ls_R_factor_all 0.1305
_refine_ls_R_factor_gt 0.0551
_refine_ls_shift/su_max 0.000
_refine_ls_shift/su_mean 0.000
_refine_ls_structure_factor_coef Fsqd
_refine_ls_weighting_details 'calc w=1/[\s^2^(Fo^2^)+(0.0700P)^2^+0.0000P] where P=(Fo^2^+2Fc^2^)/3'
_refine_ls_weighting_scheme calc
_refine_ls_wR_factor_gt 0.1218
_refine_ls_wR_factor_ref 0.1584
_reflns_number_gt 2265
_reflns_number_total 4428
_reflns_threshold_expression >2sigma(I)
_cod_data_source_file c3ce42449a.txt
_cod_data_source_block TBPO-pcba
_cod_database_code 7215928

loop_
_space_group_symop_id
_space_group_symop_operation_xyz
1 'x, y, z'
2 '-x, y+1/2, -z+1/2'
3 '-x, -y, -z'
4 'x, -y-1/2, z-1/2'

loop_
_atom_site_label
_atom_site_type_symbol
_atom_site_fract_x
_atom_site_fract_y
_atom_site_fract_z
_atom_site_U_iso_or_equiv
_atom_site_adp_type
_atom_site_occupancy
_atom_site_symmetry_multiplicity
_atom_site_calc_flag
_atom_site_refinement_flags
O5 O 0.95806(13) 0.91579(17) 0.78804(13) 0.0760(7) Uani 1 1 d .
O4 O 0.50075(16) 0.6420(2) 0.86748(15) 0.0978(8) Uani 1 1 d .
O3 O 0.50886(16) 0.8351(2) 0.89727(16) 0.0836(7) Uani 1 1 d D
N4 N 0.92555(14) 0.8528(2) 0.71403(15) 0.0578(6) Uani 1 1 d .
N3 N 0.59126(15) 0.7666(2) 0.05870(16) 0.0627(7) Uani 1 1 d .
N2 N 0.26540(19) 0.8815(2) 0.41558(19) 0.0914(10) Uani 1 1 d .
C23 C 0.76567(18) 0.7208(2) 0.39219(17) 0.0594(8) Uani 1 1 d .
H23A H 0.7191 0.7694 0.4103 0.071 Uiso 1 1 calc R
H23B H 0.8071 0.7726 0.3682 0.071 Uiso 1 1 calc R
C27 C 0.59257(18) 0.6521(3) 0.08119(19) 0.0660(9) Uani 1 1 d .
H27 H 0.5636 0.5988 0.0384 0.079 Uiso 1 1 calc R
C24 C 0.72616(18) 0.6348(3) 0.31802(18) 0.0646(9) Uani 1 1 d .
H24A H 0.7735 0.5845 0.3037 0.078 Uiso 1 1 calc R
H24B H 0.6850 0.5844 0.3438 0.078 Uiso 1 1 calc R
C28 C 0.67682(19) 0.8028(3) 0.2057(2) 0.0643(8) Uani 1 1 d .
H28 H 0.7053 0.8579 0.2473 0.077 Uiso 1 1 calc R
C21 C 0.87889(18) 0.9089(3) 0.64192(19) 0.0631(8) Uani 1 1 d .
H21 H 0.8715 0.9905 0.6442 0.076 Uiso 1 1 calc R
C26 C 0.63413(19) 0.6088(3) 0.16348(19) 0.0651(9) Uani 1 1 d .
H26 H 0.6326 0.5281 0.1757 0.078 Uiso 1 1 calc R
C12 C 0.36997(19) 0.7112(3) 0.5999(2) 0.0637(8) Uani 1 1 d .
H12 H 0.3540 0.6508 0.5575 0.076 Uiso 1 1 calc R
C20 C 0.84187(18) 0.8477(3) 0.56485(18) 0.0602(8) Uani 1 1 d .
H20 H 0.8086 0.8884 0.5162 0.072 Uiso 1 1 calc R
C29 C 0.63308(19) 0.8397(3) 0.1211(2) 0.0673(9) Uani 1 1 d .
H29 H 0.6330 0.9201 0.1073 0.081 Uiso 1 1 calc R
C22 C 0.81310(19) 0.6546(3) 0.47566(18) 0.0636(8) Uani 1 1 d .
H22A H 0.7715 0.5993 0.4956 0.076 Uiso 1 1 calc R
H22B H 0.8600 0.6081 0.4560 0.076 Uiso 1 1 calc R
C17 C 0.93832(18) 0.7357(3) 0.7099(2) 0.0605(8) Uani 1 1 d .
H17 H 0.9714 0.6968 0.7596 0.073 Uiso 1 1 calc R
C25 C 0.67840(17) 0.6848(3) 0.22859(18) 0.0540(8) Uani 1 1 d .
C9 C 0.4854(2) 0.7438(3) 0.8441(2) 0.0639(9) Uani 1 1 d .
C18 C 0.90291(18) 0.6731(3) 0.63320(19) 0.0604(8) Uani 1 1 d .
H18 H 0.9128 0.5919 0.6317 0.073 Uiso 1 1 calc R
C19 C 0.85287(17) 0.7266(3) 0.55790(18) 0.0510(7) Uani 1 1 d .
C13 C 0.35013(17) 0.8278(3) 0.57652(19) 0.0563(8) Uani 1 1 d .
C11 C 0.41381(18) 0.6860(3) 0.68725(19) 0.0613(8) Uani 1 1 d .
H11 H 0.4273 0.6079 0.7037 0.074 Uiso 1 1 calc R
C10 C 0.43796(17) 0.7752(3) 0.7506(2) 0.0556(8) Uani 1 1 d .
C15 C 0.41833(18) 0.8908(3) 0.7254(2) 0.0655(9) Uani 1 1 d .
H15 H 0.4349 0.9515 0.7673 0.079 Uiso 1 1 calc R
C16 C 0.3032(2) 0.8565(3) 0.4864(2) 0.0682(9) Uani 1 1 d .
C14 C 0.37455(18) 0.9173(3) 0.6388(2) 0.0665(9) Uani 1 1 d .
H14 H 0.3615 0.9956 0.6223 0.080 Uiso 1 1 calc R
O2 O 0.98677(16) 0.16208(19) 0.58697(14) 0.0919(8) Uani 1 1 d .
O1 O 0.95756(13) 0.35165(18) 0.55760(13) 0.0752(6) Uani 1 1 d D
H1 H 0.9883 0.3554 0.6257 0.090 Uiso 1 1 d RD
N1 N 0.74525(19) 0.0915(2) 0.10493(19) 0.0869(9) Uani 1 1 d .
C5 C 0.82364(17) 0.1545(3) 0.26630(18) 0.0544(7) Uani 1 1 d .
C6 C 0.82529(19) 0.2709(3) 0.2955(2) 0.0630(8) Uani 1 1 d .
H6 H 0.7987 0.3297 0.2562 0.076 Uiso 1 1 calc R
C2 C 0.90650(17) 0.2128(3) 0.44153(18) 0.0525(7) Uani 1 1 d .
C3 C 0.90463(18) 0.0968(3) 0.41126(19) 0.0605(8) Uani 1 1 d .
H3 H 0.9315 0.0379 0.4502 0.073 Uiso 1 1 calc R
C4 C 0.86363(18) 0.0679(3) 0.32455(19) 0.0621(8) Uani 1 1 d .
H4 H 0.8627 -0.0105 0.3049 0.075 Uiso 1 1 calc R
C1 C 0.95356(19) 0.2397(3) 0.5358(2) 0.0608(8) Uani 1 1 d .
C8 C 0.7798(2) 0.1214(3) 0.1761(2) 0.0648(9) Uani 1 1 d .
C7 C 0.86642(19) 0.2997(3) 0.3829(2) 0.0643(8) Uani 1 1 d .
H7 H 0.8673 0.3780 0.4026 0.077 Uiso 1 1 calc R
H3A H 0.534(2) 0.817(3) 0.9527(11) 0.118(14) Uiso 1 1 d D

loop_
_atom_site_aniso_label
_atom_site_aniso_U_11
_atom_site_aniso_U_22
_atom_site_aniso_U_33
_atom_site_aniso_U_23
_atom_site_aniso_U_13
_atom_site_aniso_U_12
O5 0.1061(17) 0.0638(14) 0.0485(12) -0.0046(10) -0.0164(12) 0.0001(11)
O4 0.144(2) 0.0619(16) 0.0706(16) 0.0025(13) -0.0333(15) 0.0062(14)
O3 0.1063(18) 0.0726(16) 0.0600(15) -0.0072(13) -0.0227(14) -0.0013(13)
N4 0.0705(16) 0.0588(17) 0.0407(14) 0.0035(13) -0.0022(12) -0.0008(13)
N3 0.0638(16) 0.0680(19) 0.0529(16) -0.0077(14) -0.0004(13) -0.0044(13)
N2 0.117(2) 0.077(2) 0.0679(19) 0.0085(16) -0.0224(18) 0.0023(16)
C23 0.070(2) 0.064(2) 0.0419(17) -0.0021(15) 0.0002(15) -0.0066(15)
C27 0.074(2) 0.071(2) 0.0489(19) -0.0179(17) -0.0011(16) -0.0150(17)
C24 0.077(2) 0.062(2) 0.0520(18) -0.0018(15) 0.0006(16) -0.0048(15)
C28 0.078(2) 0.058(2) 0.0504(18) -0.0051(15) -0.0092(16) -0.0089(16)
C21 0.084(2) 0.0514(19) 0.0499(18) 0.0038(15) -0.0031(16) 0.0058(15)
C26 0.085(2) 0.059(2) 0.0503(18) -0.0069(15) 0.0063(17) -0.0118(16)
C12 0.078(2) 0.055(2) 0.0531(19) -0.0024(15) -0.0043(16) -0.0036(16)
C20 0.073(2) 0.059(2) 0.0433(17) 0.0073(15) -0.0055(15) 0.0033(15)
C29 0.081(2) 0.057(2) 0.059(2) -0.0063(17) -0.0048(17) -0.0070(16)
C22 0.077(2) 0.061(2) 0.0496(18) 0.0024(15) -0.0012(16) -0.0030(15)
C17 0.069(2) 0.060(2) 0.0498(19) 0.0099(16) -0.0012(16) 0.0077(15)
C25 0.0554(18) 0.063(2) 0.0421(16) -0.0047(15) 0.0019(14) -0.0038(14)
C9 0.070(2) 0.066(2) 0.052(2) -0.0046(17) -0.0021(17) -0.0035(16)
C18 0.076(2) 0.0501(19) 0.0525(18) 0.0038(15) 0.0014(16) 0.0045(15)
C19 0.0558(17) 0.0561(19) 0.0395(16) 0.0042(14) 0.0029(14) 0.0007(14)
C13 0.0557(18) 0.059(2) 0.0498(17) 0.0023(15) -0.0039(15) -0.0005(15)
C11 0.078(2) 0.0497(19) 0.0511(18) 0.0001(15) -0.0056(16) 0.0013(15)
C10 0.0547(17) 0.058(2) 0.0519(18) 0.0023(15) 0.0005(15) 0.0006(14)
C15 0.070(2) 0.057(2) 0.064(2) -0.0094(16) -0.0069(17) -0.0032(15)
C16 0.081(2) 0.056(2) 0.062(2) 0.0017(17) -0.0024(19) 0.0009(16)
C14 0.074(2) 0.054(2) 0.066(2) 0.0050(17) -0.0061(17) 0.0044(15)
O2 0.142(2) 0.0640(15) 0.0563(13) 0.0056(12) -0.0261(14) 0.0074(14)
O1 0.0999(16) 0.0613(15) 0.0551(13) -0.0080(11) -0.0163(11) 0.0110(12)
N1 0.118(2) 0.072(2) 0.0618(18) -0.0054(15) -0.0153(17) -0.0078(16)
C5 0.0575(18) 0.059(2) 0.0443(17) -0.0008(15) -0.0002(14) -0.0014(15)
C6 0.075(2) 0.058(2) 0.0508(19) 0.0028(15) -0.0064(16) 0.0058(16)
C2 0.0521(17) 0.058(2) 0.0449(17) 0.0018(15) 0.0014(14) -0.0009(14)
C3 0.073(2) 0.051(2) 0.0533(19) 0.0059(15) -0.0028(16) 0.0023(15)
C4 0.076(2) 0.0513(19) 0.0556(19) -0.0027(15) 0.0007(16) -0.0036(15)
C1 0.067(2) 0.062(2) 0.0486(19) 0.0028(16) -0.0056(16) 0.0027(16)
C8 0.077(2) 0.054(2) 0.059(2) -0.0028(16) -0.0017(18) -0.0039(15)
C7 0.080(2) 0.0513(19) 0.056(2) -0.0047(16) -0.0061(17) 0.0050(15)

loop_
_atom_type_symbol
_atom_type_description
_atom_type_scat_dispersion_real
_atom_type_scat_dispersion_imag
_atom_type_scat_source
C C 0.0033 0.0016 'International Tables Vol C Tables 4.2.6.8 and 6.1.1.4'
H H 0.0000 0.0000 'International Tables Vol C Tables 4.2.6.8 and 6.1.1.4'
N N 0.0061 0.0033 'International Tables Vol C Tables 4.2.6.8 and 6.1.1.4'
O O 0.0106 0.0060 'International Tables Vol C Tables 4.2.6.8 and 6.1.1.4'

loop_
_geom_angle_atom_site_label_1
_geom_angle_atom_site_label_2
_geom_angle_atom_site_label_3
_geom_angle
C9 O3 H3A 114(2)
O5 N4 C21 118.5(2)
O5 N4 C17 121.8(2)
C21 N4 C17 119.7(2)
C29 N3 C27 116.6(3)
H23A C23 H23B 108.1
C24 C23 H23A 109.5
C24 C23 H23B 109.5
C24 C23 C22 110.5(2)
C22 C23 H23A 109.5
C22 C23 H23B 109.5
N3 C27 H27 118.2
N3 C27 C26 123.6(3)
C26 C27 H27 118.2
C23 C24 H24A 107.8
C23 C24 H24B 107.8
H24A C24 H24B 107.1
C25 C24 C23 118.1(2)
C25 C24 H24A 107.8
C25 C24 H24B 107.8
C29 C28 H28 120.0
C25 C28 H28 120.0
C25 C28 C29 120.0(3)
N4 C21 H21 119.5
N4 C21 C20 120.9(3)
C20 C21 H21 119.5
C27 C26 H26 120.0
C27 C26 C25 120.0(3)
C25 C26 H26 120.0
C13 C12 H12 120.6
C11 C12 H12 120.6
C11 C12 C13 118.9(3)
C21 C20 H20 119.3
C21 C20 C19 121.4(3)
C19 C20 H20 119.3
N3 C29 C28 123.3(3)
N3 C29 H29 118.4
C28 C29 H29 118.4
C23 C22 H22A 107.9
C23 C22 H22B 107.9
H22A C22 H22B 107.2
C19 C22 C23 117.6(2)
C19 C22 H22A 107.9
C19 C22 H22B 107.9
N4 C17 H17 119.8
N4 C17 C18 120.4(3)
C18 C17 H17 119.8
C28 C25 C24 124.3(2)
C28 C25 C26 116.5(3)
C26 C25 C24 119.2(3)
O4 C9 O3 123.7(3)
O4 C9 C10 122.1(3)
O3 C9 C10 114.2(3)
C17 C18 H18 119.0
C17 C18 C19 122.0(3)
C19 C18 H18 119.0
C20 C19 C22 123.8(2)
C18 C19 C20 115.6(2)
C18 C19 C22 120.6(3)
C12 C13 C16 120.1(3)
C14 C13 C12 120.6(3)
C14 C13 C16 119.4(3)
C12 C11 H11 119.5
C12 C11 C10 121.0(3)
C10 C11 H11 119.5
C11 C10 C9 119.1(3)
C15 C10 C9 121.8(3)
C15 C10 C11 119.1(3)
C10 C15 H15 119.7
C14 C15 C10 120.6(3)
C14 C15 H15 119.7
N2 C16 C13 178.5(4)
C13 C14 H14 120.1
C15 C14 C13 119.9(3)
C15 C14 H14 120.1
C1 O1 H1 105.8
C6 C5 C8 121.2(3)
C4 C5 C6 119.9(3)
C4 C5 C8 119.0(3)
C5 C6 H6 120.1
C7 C6 C5 119.8(3)
C7 C6 H6 120.1
C3 C2 C1 118.4(3)
C3 C2 C7 119.2(3)
C7 C2 C1 122.4(3)
C2 C3 H3 119.7
C4 C3 C2 120.6(3)
C4 C3 H3 119.7
C5 C4 H4 119.9
C3 C4 C5 120.1(3)
C3 C4 H4 119.9
O2 C1 O1 123.4(3)
O2 C1 C2 121.5(3)
O1 C1 C2 115.1(3)
N1 C8 C5 178.0(3)
C6 C7 C2 120.4(3)
C6 C7 H7 119.8
C2 C7 H7 119.8

loop_
_geom_bond_atom_site_label_1
_geom_bond_atom_site_label_2
_geom_bond_distance
O5 N4 1.328(3)
O4 C9 1.212(3)
O3 C9 1.309(4)
O3 H3A 0.868(10)
N4 C21 1.339(3)
N4 C17 1.339(3)
N3 C27 1.335(4)
N3 C29 1.321(3)
N2 C16 1.143(3)
C23 H23A 0.9700
C23 H23B 0.9700
C23 C24 1.512(3)
C23 C22 1.519(3)
C27 H27 0.9300
C27 C26 1.364(4)
C24 H24A 0.9700
C24 H24B 0.9700
C24 C25 1.508(4)
C28 H28 0.9300
C28 C29 1.380(4)
C28 C25 1.374(4)
C21 H21 0.9300
C21 C20 1.370(4)
C26 H26 0.9300
C26 C25 1.381(4)
C12 H12 0.9300
C12 C13 1.383(4)
C12 C11 1.380(4)
C20 H20 0.9300
C20 C19 1.383(4)
C29 H29 0.9300
C22 H22A 0.9700
C22 H22B 0.9700
C22 C19 1.503(4)
C17 H17 0.9300
C17 C18 1.368(4)
C9 C10 1.491(4)
C18 H18 0.9300
C18 C19 1.381(4)
C13 C16 1.440(4)
C13 C14 1.374(4)
C11 H11 0.9300
C11 C10 1.381(4)
C10 C15 1.378(4)
C15 H15 0.9300
C15 C14 1.374(4)
C14 H14 0.9300
O2 C1 1.213(3)
O1 H1 1.0365
O1 C1 1.303(3)
N1 C8 1.145(3)
C5 C6 1.382(4)
C5 C4 1.378(4)
C5 C8 1.437(4)
C6 H6 0.9300
C6 C7 1.375(4)
C2 C3 1.382(4)
C2 C1 1.488(4)
C2 C7 1.384(4)
C3 H3 0.9300
C3 C4 1.367(4)
C4 H4 0.9300
C7 H7 0.9300
